data_4063050
_journal_name_full Organometallics
_journal_paper_doi 10.1021/om0498504
_journal_year 2004
_chemical_formula_sum 'C25 H42 B14 Cl2 Nb2'
_chemical_formula_weight 750.65
_space_group_IT_number 14
_symmetry_cell_setting monoclinic
_symmetry_space_group_name_Hall '-P 2yn'
_symmetry_space_group_name_H-M 'P 1 21/n 1'
_cell_angle_alpha 90.00
_cell_angle_beta 101.440(2)
_cell_angle_gamma 90.00
_cell_formula_units_Z 2
_cell_length_a 7.7853(3)
_cell_length_b 16.9280(10)
_cell_length_c 12.7210(6)
_cell_measurement_temperature 200(2)
_cell_volume 1643.19(14)
_diffrn_ambient_temperature 200(2)
_exptl_crystal_density_diffrn 1.517
_refine_ls_R_factor_obs 0.0553
_refine_ls_wR_factor_obs 0.1304
_cod_original_sg_symbol_H-M 'P 21/n'
_cod_database_code 4063050

loop_
_symmetry_equiv_pos_as_xyz
'x, y, z'
'-x+1/2, y+1/2, -z+1/2'
'-x, -y, -z'
'x-1/2, -y-1/2, z-1/2'

loop_
_atom_site_aniso_label
_atom_site_aniso_U_11
_atom_site_aniso_U_22
_atom_site_aniso_U_33
_atom_site_aniso_U_23
_atom_site_aniso_U_13
_atom_site_aniso_U_12
Nb1 0.0269(3) 0.0352(3) 0.0273(3) 0.0007(2) 0.0049(2) -0.0014(2)
Cl1 0.0305(6) 0.0374(7) 0.0344(7) 0.0008(5) 0.0034(5) 0.0014(5)
C2 0.033(3) 0.044(3) 0.035(3) 0.000(2) 0.002(2) -0.002(2)
C3 0.031(3) 0.036(3) 0.038(3) -0.002(2) 0.003(2) 0.000(2)
C4 0.039(3) 0.035(3) 0.026(2) 0.002(2) 0.004(2) 0.001(2)
C12 0.038(3) 0.062(4) 0.039(3) 0.007(3) 0.000(3) 0.005(3)
C13 0.072(5) 0.043(4) 0.056(4) -0.001(3) 0.034(4) -0.021(3)
C14 0.030(3) 0.094(6) 0.045(3) 0.001(4) 0.014(3) -0.016(3)
C15 0.036(3) 0.068(4) 0.057(4) 0.007(3) 0.026(3) 0.000(3)
C16 0.055(4) 0.059(4) 0.035(3) -0.003(3) 0.026(3) -0.015(3)
C17 0.053(4) 0.070(4) 0.036(3) 0.029(3) 0.015(3) 0.007(3)
B5 0.037(3) 0.040(4) 0.039(3) -0.009(3) 0.006(3) -0.003(3)
B6 0.037(3) 0.033(3) 0.049(4) -0.001(3) 0.008(3) 0.004(3)
B7 0.026(3) 0.048(4) 0.043(3) 0.000(3) 0.011(3) -0.005(3)
B8 0.051(4) 0.052(4) 0.030(3) -0.009(3) 0.005(3) -0.007(3)
B9 0.034(3) 0.043(4) 0.051(4) -0.006(3) 0.012(3) -0.001(3)
B10 0.052(4) 0.050(4) 0.036(3) -0.013(3) 0.012(3) -0.001(3)
B11 0.046(4) 0.053(4) 0.038(4) -0.012(3) 0.008(3) -0.002(3)

loop_
_atom_site_label
_atom_site_type_symbol
_atom_site_fract_x
_atom_site_fract_y
_atom_site_fract_z
_atom_site_U_iso_or_equiv
_atom_site_thermal_displace_type
_atom_site_occupancy
_atom_site_calc_flag
_atom_site_refinement_flags
_atom_site_disorder_group
Nb1 Nb 0.58676(6) 0.11854(3) 0.03647(4) 0.0299(2) Uani 1 d . .
Cl1 Cl 0.6666(2) -0.02868(8) 0.07767(10) 0.0345(3) Uani 1 d . .
C2 C 0.7233(7) 0.1308(3) 0.2015(4) 0.0382(13) Uani 1 d . .
C3 C 0.3519(7) 0.1825(3) 0.0476(4) 0.0359(12) Uani 1 d . .
C4 C 0.5471(7) 0.1017(3) 0.2235(4) 0.0337(12) Uani 1 d . .
C12 C 0.8964(8) 0.0901(4) 0.2499(5) 0.0477(15) Uani 1 d . .
C13 C 0.7283(10) 0.2179(4) -0.0496(5) 0.054(2) Uani 1 d . .
C14 C 0.8596(8) 0.1623(5) -0.0092(5) 0.055(2) Uani 1 d . .
C15 C 0.8228(8) 0.0926(4) -0.0650(5) 0.051(2) Uani 1 d . .
C16 C 0.6643(9) 0.1017(4) -0.1367(5) 0.047(2) Uani 1 d . .
C17 C 0.6033(9) 0.1796(4) -0.1291(5) 0.052(2) Uani 1 d . .
B5 B 0.6941(9) 0.2232(4) 0.1730(5) 0.0390(15) Uani 1 d . .
B6 B 0.4876(9) 0.2529(4) 0.0887(6) 0.0396(15) Uani 1 d . .
B7 B 0.3534(8) 0.1216(4) 0.1425(5) 0.0383(14) Uani 1 d . .
B8 B 0.6442(10) 0.1839(4) 0.2938(5) 0.045(2) Uani 1 d . .
B9 B 0.3153(9) 0.2258(4) 0.1580(6) 0.042(2) Uani 1 d . .
B10 B 0.4200(10) 0.1713(5) 0.2685(5) 0.046(2) Uani 1 d . .
B11 B 0.5155(10) 0.2600(5) 0.2319(6) 0.046(2) Uani 1 d . .
H3 H 0.2652 0.1865 -0.0106 0.022 Uiso 1 d . .
H4 H 0.5509 0.0589 0.2581 0.023 Uiso 1 d . .
H5 H 0.8196 0.2617 0.1665 0.040 Uiso 1 d . .
H6 H 0.4851 0.3077 0.0377 0.046 Uiso 1 d . .
H7 H 0.2619 0.0796 0.1432 0.020 Uiso 1 d . .
H8 H 0.7128 0.1833 0.3702 0.028 Uiso 1 d . .
H9 H 0.1809 0.2570 0.1570 0.045 Uiso 1 d . .
H10 H 0.3649 0.1580 0.3351 0.041 Uiso 1 d . .
H11 H 0.5220 0.3153 0.2793 0.047 Uiso 1 d . .
H12A H 0.9358 0.0455 0.1969 0.090 Uiso 1 d . .
H12B H 0.8846 0.0729 0.3027 0.035 Uiso 1 d . .
H12C H 0.9984 0.1329 0.2498 0.102 Uiso 1 d . .
H13 H 0.7308 0.2709 -0.0225 0.053 Uiso 1 d . .
H14 H 0.9664 0.1767 0.0430 0.051 Uiso 1 d . .
H15 H 0.8954 0.0530 -0.0560 0.096 Uiso 1 d . .
H16 H 0.6152 0.0579 -0.1813 0.069 Uiso 1 d . .
H17 H 0.4975 0.1980 -0.1652 0.064 Uiso 1 d . .

loop_
_geom_bond_atom_site_label_1
_geom_bond_atom_site_label_2
_geom_bond_distance
_geom_bond_site_symmetry_2
_geom_bond_publ_flag
Nb1 C3 2.153(5) . ?
Nb1 C2 2.167(6) . ?
Nb1 C17 2.372(5) . ?
Nb1 C13 2.391(6) . ?
Nb1 C16 2.414(5) . ?
Nb1 C14 2.427(6) . ?
Nb1 B7 2.469(6) . ?
Nb1 C4 2.475(5) . ?
Nb1 C15 2.485(6) . ?
Nb1 B5 2.505(6) . ?
Nb1 B6 2.533(7) . ?
Nb1 Cl1 2.5967(14) . ?
Cl1 Nb1 2.6791(14) 3_655 ?
C2 C12 1.530(8) . ?
C2 C4 1.534(8) . ?
C2 B5 1.611(9) . ?
C2 B8 1.688(9) . ?
C3 B7 1.587(9) . ?
C3 B6 1.610(8) . ?
C3 B9 1.659(9) . ?
C4 B7 1.683(8) . ?
C4 B10 1.709(9) . ?
C4 B8 1.743(9) . ?
C13 C14 1.408(10) . ?
C13 C17 1.413(10) . ?
C14 C15 1.377(10) . ?
C15 C16 1.391(9) . ?
C16 C17 1.412(10) . ?
B5 B8 1.787(10) . ?
B5 B11 1.816(10) . ?
B5 B6 1.818(9) . ?
B6 B11 1.795(10) . ?
B6 B9 1.805(9) . ?
B7 B10 1.793(9) . ?
B7 B9 1.805(10) . ?
B8 B11 1.724(11) . ?
B8 B10 1.725(10) . ?
B9 B10 1.742(10) . ?
B9 B11 1.752(10) . ?
B10 B11 1.778(11) . ?
